data_7704168
loop_
_publ_author_name
'Buchner, Magnus R.'
'M\"uller, Matthias'
'Spang, Nils'

_publ_section_title
;
 Probing the electronic boundaries between trigonal and tetrahedral
 coordination at beryllium.
;
_journal_issue 23
_journal_name_full 'Dalton transactions (Cambridge, England : 2003)'
_journal_page_first 7708
_journal_page_last 7712
_journal_paper_doi 10.1039/d0dt01442g
_journal_volume 49
_journal_year 2020
_chemical_formula_moiety 'C12 H30 Be2 Br4 N2'
_chemical_formula_sum 'C6 H15 Be Br2 N'
_chemical_formula_weight 270.02
_space_group_crystal_system monoclinic
_space_group_IT_number 14
_space_group_name_Hall '-P 2yn'
_space_group_name_H-M_alt 'P 1 21/n 1'
_atom_sites_solution_hydrogens difmap
_audit_creation_method SHELXL-2018/3
_audit_update_record
;
2020-04-01 deposited with the CCDC.	2020-04-23 downloaded from the CCDC.
;
_cell_angle_alpha 90
_cell_angle_beta 93.991(3)
_cell_angle_gamma 90
_cell_formula_units_Z 4
_cell_length_a 7.8122(3)
_cell_length_b 9.8904(3)
_cell_length_c 13.0159(5)
_cell_measurement_reflns_used 18876
_cell_measurement_temperature 100(2)
_cell_measurement_theta_max 160.18
_cell_measurement_theta_min 6.81
_cell_volume 1003.24(6)
_computing_structure_refinement 'SHELXL-2018/3 (Sheldrick, 2018)'
_diffrn_ambient_temperature 100(2)
_diffrn_detector_area_resol_mean 5.81
_diffrn_measured_fraction_theta_full 0.999
_diffrn_measured_fraction_theta_max 0.990
_diffrn_measurement_device_type 'STOE STADIVARI'
_diffrn_measurement_method 'rotation method, \w scans'
_diffrn_radiation_type CuK\a
_diffrn_radiation_wavelength 1.54178
_diffrn_reflns_av_R_equivalents 0.0145
_diffrn_reflns_av_unetI/netI 0.0085
_diffrn_reflns_Laue_measured_fraction_full 0.999
_diffrn_reflns_Laue_measured_fraction_max 0.990
_diffrn_reflns_limit_h_max 9
_diffrn_reflns_limit_h_min -9
_diffrn_reflns_limit_k_max 12
_diffrn_reflns_limit_k_min -10
_diffrn_reflns_limit_l_max 14
_diffrn_reflns_limit_l_min -16
_diffrn_reflns_number 9510
_diffrn_reflns_point_group_measured_fraction_full 0.999
_diffrn_reflns_point_group_measured_fraction_max 0.990
_diffrn_reflns_theta_full 67.679
_diffrn_reflns_theta_max 78.892
_diffrn_reflns_theta_min 5.623
_diffrn_source 'GeniX 3D HF Cu'
_exptl_absorpt_coefficient_mu 9.704
_exptl_absorpt_correction_T_max 0.1105
_exptl_absorpt_correction_T_min 0.0274
_exptl_absorpt_correction_type multi-scan
_exptl_absorpt_process_details
;
STOE LANA, absorption correction by scaling of reflection intensities.
J. Koziskova, F. Hahn, J. Richter, J. Kozisek, "Comparison of different
absorption corrections on the model structure of tetrakis(\m~2~-acetato)-
diaqua-di-copper(II)", Acta Chimica Slovaca, vol. 9, no. 2, 2016, pp. 136 - 140.
Afterwards a spherical absorption correction was performed within STOE LANA.
;
_exptl_crystal_colour colorless
_exptl_crystal_density_diffrn 1.788
_exptl_crystal_description rod
_exptl_crystal_F_000 528
_exptl_crystal_size_max 0.1
_exptl_crystal_size_mid 0.07
_exptl_crystal_size_min 0.06
_refine_diff_density_max 0.514
_refine_diff_density_min -0.399
_refine_diff_density_rms 0.072
_refine_ls_extinction_coef 0.00055(10)
_refine_ls_extinction_expression Fc^*^=kFc[1+0.001xFc^2^\l^3^/sin(2\q)]^-1/4^
_refine_ls_extinction_method 'SHELXL-2018/3 (Sheldrick 2018)'
_refine_ls_goodness_of_fit_ref 1.144
_refine_ls_hydrogen_treatment refall
_refine_ls_matrix_type full
_refine_ls_number_parameters 152
_refine_ls_number_reflns 2138
_refine_ls_number_restraints 0
_refine_ls_restrained_S_all 1.144
_refine_ls_R_factor_all 0.0191
_refine_ls_R_factor_gt 0.0187
_refine_ls_shift/su_max 0.001
_refine_ls_shift/su_mean 0.000
_refine_ls_structure_factor_coef Fsqd
_refine_ls_weighting_details 'w=1/[\s^2^(Fo^2^)+(0.0312P)^2^+0.6501P] where P=(Fo^2^+2Fc^2^)/3'
_refine_ls_weighting_scheme calc
_refine_ls_wR_factor_gt 0.0527
_refine_ls_wR_factor_ref 0.0530
_reflns_Friedel_coverage 0.000
_reflns_number_gt 2107
_reflns_number_total 2138
_reflns_threshold_expression 'I > 2\s(I)'
_cod_data_source_file d0dt01442g2.cif
_cod_data_source_block 3_CCDC1
_cod_depositor_comments 'Adding full bibliography for 7704167--7704172.cif.'
_cod_original_sg_symbol_H-M 'P 21/n'
_cod_database_code 7704168
_shelx_shelxl_version_number 2018/3
_shelx_space_group_comment
;
The symmetry employed for this shelxl refinement is uniquely defined
by the following loop, which should always be used as a source of
symmetry information in preference to the above space-group names.
They are only intended as comments.
;

loop_
_space_group_symop_operation_xyz
'x, y, z'
'-x+1/2, y+1/2, -z+1/2'
'-x, -y, -z'
'x-1/2, -y-1/2, z-1/2'

loop_
_atom_site_label
_atom_site_type_symbol
_atom_site_fract_x
_atom_site_fract_y
_atom_site_fract_z
_atom_site_U_iso_or_equiv
_atom_site_adp_type
_atom_site_occupancy
_atom_site_site_symmetry_order
_atom_site_calc_flag
_atom_site_refinement_flags_posn
_atom_site_refinement_flags_adp
_atom_site_refinement_flags_occupancy
_atom_site_disorder_assembly
_atom_site_disorder_group
Br1 Br 0.30463(2) 0.22484(2) 0.45985(2) 0.02358(8) Uani 1 1 d . . . . .
Br2 Br 0.41103(2) 0.52212(2) 0.61349(2) 0.02162(8) Uani 1 1 d . . . . .
N1 N 0.6782(2) 0.27022(15) 0.59084(12) 0.0200(3) Uani 1 1 d . . . . .
C1 C 0.7219(3) 0.1353(2) 0.54489(15) 0.0232(4) Uani 1 1 d . . . . .
C2 C 0.7905(3) 0.1419(2) 0.43866(16) 0.0275(4) Uani 1 1 d . . . . .
C3 C 0.8324(2) 0.3634(2) 0.59646(16) 0.0237(4) Uani 1 1 d . . . . .
C4 C 0.9888(3) 0.3150(2) 0.66296(17) 0.0283(4) Uani 1 1 d . . . . .
C5 C 0.6342(3) 0.2442(2) 0.70043(15) 0.0238(4) Uani 1 1 d . . . . .
C6 C 0.4697(3) 0.1660(2) 0.71398(16) 0.0285(4) Uani 1 1 d . . . . .
Be1 Be 0.5063(3) 0.3496(2) 0.51999(18) 0.0211(4) Uani 1 1 d . . . . .
H1A H 0.800(4) 0.093(3) 0.590(2) 0.034(7) Uiso 1 1 d . . . . .
H1B H 0.615(3) 0.079(3) 0.5427(19) 0.023(6) Uiso 1 1 d . . . . .
H2B H 0.902(4) 0.185(3) 0.438(2) 0.048(8) Uiso 1 1 d . . . . .
H2C H 0.806(4) 0.049(3) 0.413(2) 0.036(7) Uiso 1 1 d . . . . .
H2A H 0.713(3) 0.185(3) 0.388(2) 0.029(6) Uiso 1 1 d . . . . .
H3B H 0.866(3) 0.373(3) 0.527(2) 0.027(6) Uiso 1 1 d . . . . .
H3A H 0.797(3) 0.449(3) 0.6216(19) 0.018(5) Uiso 1 1 d . . . . .
H4C H 1.028(3) 0.228(3) 0.642(2) 0.030(7) Uiso 1 1 d . . . . .
H4B H 1.081(4) 0.379(3) 0.653(2) 0.039(7) Uiso 1 1 d . . . . .
H4A H 0.968(4) 0.308(3) 0.734(2) 0.038(7) Uiso 1 1 d . . . . .
H5B H 0.726(4) 0.196(3) 0.732(2) 0.033(7) Uiso 1 1 d . . . . .
H5A H 0.633(3) 0.331(3) 0.7363(19) 0.024(6) Uiso 1 1 d . . . . .
H6A H 0.458(4) 0.150(3) 0.786(2) 0.047(8) Uiso 1 1 d . . . . .
H6B H 0.371(4) 0.212(3) 0.685(2) 0.041(8) Uiso 1 1 d . . . . .
H6C H 0.471(3) 0.082(3) 0.681(2) 0.034(7) Uiso 1 1 d . . . . .

loop_
_atom_site_aniso_label
_atom_site_aniso_U_11
_atom_site_aniso_U_22
_atom_site_aniso_U_33
_atom_site_aniso_U_23
_atom_site_aniso_U_13
_atom_site_aniso_U_12
Br1 0.02361(12) 0.02401(13) 0.02242(12) 0.00029(7) -0.00330(8) -0.00449(7)
Br2 0.02583(12) 0.01983(12) 0.01947(12) 0.00090(6) 0.00362(8) 0.00007(6)
N1 0.0211(7) 0.0183(8) 0.0205(8) -0.0004(6) 0.0000(6) -0.0015(6)
C1 0.0244(9) 0.0197(9) 0.0249(9) -0.0017(7) -0.0018(7) 0.0014(7)
C2 0.0298(10) 0.0264(10) 0.0265(10) -0.0026(8) 0.0031(8) 0.0009(8)
C3 0.0225(9) 0.0215(9) 0.0266(9) -0.0007(8) -0.0013(7) -0.0045(7)
C4 0.0220(9) 0.0327(11) 0.0296(10) -0.0003(9) -0.0022(8) -0.0024(8)
C5 0.0252(9) 0.0260(9) 0.0196(9) 0.0025(8) -0.0016(7) -0.0004(8)
C6 0.0281(10) 0.0341(11) 0.0233(9) 0.0057(9) 0.0023(8) -0.0036(9)
Be1 0.0237(11) 0.0191(10) 0.0204(11) -0.0006(9) 0.0002(8) -0.0017(9)

loop_
_atom_type_symbol
_atom_type_description
_atom_type_scat_dispersion_real
_atom_type_scat_dispersion_imag
_atom_type_scat_source
C C 0.0181 0.0091 'International Tables Vol C Tables 4.2.6.8 and 6.1.1.4'
H H 0.0000 0.0000 'International Tables Vol C Tables 4.2.6.8 and 6.1.1.4'
Be Be 0.0038 0.0014 'International Tables Vol C Tables 4.2.6.8 and 6.1.1.4'
N N 0.0311 0.0180 'International Tables Vol C Tables 4.2.6.8 and 6.1.1.4'
Br Br -0.6763 1.2805 'International Tables Vol C Tables 4.2.6.8 and 6.1.1.4'

loop_
_geom_angle_atom_site_label_1
_geom_angle_atom_site_label_2
_geom_angle_atom_site_label_3
_geom_angle
_geom_angle_site_symmetry_1
_geom_angle_site_symmetry_3
_geom_angle_publ_flag
Be1 Br2 Be1 83.58(9) . 3_666 ?
C1 N1 C5 107.19(14) . . ?
C1 N1 C3 110.84(15) . . ?
C5 N1 C3 106.86(14) . . ?
C1 N1 Be1 111.82(14) . . ?
C5 N1 Be1 110.79(14) . . ?
C3 N1 Be1 109.21(14) . . ?
N1 C1 C2 115.23(16) . . ?
N1 C3 C4 116.08(16) . . ?
N1 C5 C6 116.43(16) . . ?
N1 Be1 Br1 117.17(13) . . ?
N1 Be1 Br2 108.88(12) . . ?
Br1 Be1 Br2 112.17(11) . . ?
N1 Be1 Br2 113.65(13) . 3_666 ?
Br1 Be1 Br2 106.65(10) . 3_666 ?
Br2 Be1 Br2 96.42(9) . 3_666 ?

loop_
_geom_bond_atom_site_label_1
_geom_bond_atom_site_label_2
_geom_bond_distance
_geom_bond_site_symmetry_2
_geom_bond_publ_flag
Br1 Be1 2.108(2) . ?
Br2 Be1 2.252(2) . ?
Br2 Be1 2.281(2) 3_666 ?
N1 C1 1.511(2) . ?
N1 C5 1.512(2) . ?
N1 C3 1.515(2) . ?
N1 Be1 1.760(3) . ?
C1 C2 1.519(3) . ?
C3 C4 1.525(3) . ?
C5 C6 1.521(3) . ?

loop_
_geom_hbond_atom_site_label_D
_geom_hbond_atom_site_label_H
_geom_hbond_atom_site_label_A
_geom_hbond_distance_DH
_geom_hbond_distance_HA
_geom_hbond_distance_DA
_geom_hbond_angle_DHA
_geom_hbond_site_symmetry_A
_geom_hbond_publ_flag
C1 H1B Br1 1.00(3) 2.96(2) 3.483(2) 113.4(17) . yes
C1 H1B Br1 1.00(3) 3.07(3) 3.569(2) 112.0(16) 3_656 yes
C2 H2B Br1 0.97(3) 3.16(3) 4.090(2) 160(2) 1_655 yes
C2 H2A Br2 0.96(3) 3.06(3) 3.719(2) 127.3(19) 3_666 yes
C3 H3B Br2 0.96(3) 2.93(2) 3.412(2) 112.7(17) 3_666 yes
C3 H3A Br2 0.96(3) 3.09(2) 3.667(2) 120.3(16) . yes
C4 H4B Br2 0.97(3) 3.02(3) 3.973(2) 168(2) 1_655 yes
C5 H5B Br1 0.94(3) 3.09(3) 3.5555(19) 113(2) 4_666 yes
C6 H6B Br1 0.95(3) 2.95(3) 3.514(2) 120(2) . yes
